data_9005609
loop_
_publ_author_name
'Christiansen, C. C.'
'Gault, R. A.'
'Grice, J. D.'
'Johnsen, O.'

_publ_section_title
;
 Kochite, a new member of the rosenbuschite group from the Werner
 Bjerge alkaline complex, East Greenland
;
_journal_name_full 'European Journal of Mineralogy'
_journal_page_first 551
_journal_page_last 554
_journal_paper_doi 10.1127/0935-1221/2003/0015-0551
_journal_volume 15
_journal_year 2003
_chemical_compound_source 'Werner Bjerge alkaline complex, East Greenland'
_chemical_formula_sum 'Ca3.27 Ce0.08 F5.6 Fe0.24 Mn1.1 Na6.91 Nb0.1 O30.4 Si8 Ti0.87 Y0.04 Zr1.31'
_chemical_name_mineral Kochite
_space_group_IT_number 2
_symmetry_space_group_name_Hall '-P 1'
_symmetry_space_group_name_H-M 'P -1'
_cell_angle_alpha 90.192
_cell_angle_beta 100.334
_cell_angle_gamma 111.551
_cell_formula_units_Z 1
_cell_length_a 10.032
_cell_length_b 11.333
_cell_length_c 7.202
_cell_volume 747.070
_database_code_amcsd 0006999
_exptl_crystal_density_diffrn 3.037
_cod_original_formula_sum 'Zr1.31 Ca3.27 Fe.24 Mn1.1 Ce.08 Y.04 Na6.91 Ti.87 Nb.1 Si8 O30.4 F5.6'
_cod_database_code 9005609

loop_
_space_group_symop_operation_xyz
x,y,z
-x,-y,-z

loop_
_atom_site_label
_atom_site_fract_x
_atom_site_fract_y
_atom_site_fract_z
_atom_site_occupancy
_atom_site_U_iso_or_equiv
_atom_site_type_symbol
_atom_site_attached_hydrogens
ZrM1a 0.35449 0.28056 0.08802 0.64000 0.00800 Zr 0
CaM1a 0.35449 0.28056 0.08802 0.20000 0.00800 Ca 0
FeM1a 0.35449 0.28056 0.08802 0.12000 0.00800 Fe 0
MnM1b 0.36178 0.78504 0.09042 0.55000 0.01200 Mn 0
CaM1b 0.36178 0.78504 0.09042 0.39000 0.01200 Ca 0
CeM1b 0.36178 0.78504 0.09042 0.04000 0.01200 Ce 0
YM1b 0.36178 0.78504 0.09042 0.02000 0.01200 Y 0
NaM2a 0.00670 0.25331 0.75520 0.75000 0.01300 Na 0
CaM2a 0.00670 0.25331 0.75520 0.25000 0.01300 Ca 0
NaM2b 0.99570 0.25052 0.24400 0.56000 0.01580 Na 0
CaM2b 0.99570 0.25052 0.24400 0.44000 0.01580 Ca 0
NaM3a 0.35900 0.28910 0.58850 0.74000 0.01700 Na 0
CaM3a 0.35900 0.28910 0.58850 0.26000 0.01700 Ca 0
NaM3b 0.36713 0.79231 0.58900 0.96000 0.01430 Na 0
CaM3b 0.36713 0.79231 0.58900 0.04000 0.01430 Ca 0
NaM4a 0.00000 0.00000 0.50000 0.43000 0.01480 Na 0
CaM4a 0.00000 0.00000 0.50000 0.07000 0.01480 Ca 0
NaM4b 0.00000 0.50000 0.50000 0.46000 0.01710 Na 0
CaM4b 0.00000 0.50000 0.50000 0.04000 0.01710 Ca 0
TiM5a 0.00000 0.00000 0.00000 0.41000 0.01100 Ti 0
NbM5a 0.00000 0.00000 0.00000 0.06000 0.01100 Nb 0
ZrM5a 0.00000 0.00000 0.00000 0.03000 0.01100 Zr 0
TiM5b 0.00000 0.50000 0.00000 0.46000 0.02100 Ti 0
NbM5b 0.00000 0.50000 0.00000 0.04000 0.02100 Nb 0
Si1a 0.28630 0.01265 0.34520 1.00000 0.00890 Si 0
Si2a 0.28240 0.01179 0.79180 1.00000 0.00920 Si 0
Si1b 0.28860 0.51144 0.34460 1.00000 0.00800 Si 0
Si2b 0.28800 0.50965 0.79390 1.00000 0.00830 Si 0
O1a 0.26290 0.02140 0.56380 1.00000 0.03190 O 0
O1b 0.26500 0.49490 0.56430 1.00000 0.02600 O 0
O2a 0.38070 0.15890 0.31080 1.00000 0.01640 O 0
O2b 0.38860 0.65760 0.33060 1.00000 0.01670 O 0
O3a 0.38290 0.15460 0.88030 1.00000 0.02080 O 0
O3b 0.39960 0.65310 0.86370 1.00000 0.01790 O 0
O4a 0.36460 0.91490 0.32620 1.00000 0.02170 O 0
O4b 0.35890 0.40880 0.30260 1.00000 0.01920 O 0
O5a 0.34510 0.90410 0.84850 1.00000 0.02800 O 0
O5b 0.34380 0.39870 0.86880 1.00000 0.02090 O 0
O6a 0.12150 0.96290 0.22150 1.00000 0.01570 O 0
O6b 0.12410 0.46880 0.22340 1.00000 0.01400 O 0
O7a 0.11660 0.96840 0.82680 1.00000 0.01650 O 0
O7b 0.12520 0.47810 0.83330 1.00000 0.01580 O 0
OX8a 0.12770 0.18400 0.03610 0.70000 0.01110 O 0
FX8a 0.12770 0.18400 0.03610 0.30000 0.01110 F 0
OX8b 0.11590 0.68530 0.03360 0.50000 0.02370 O 0
FX8b 0.11590 0.68530 0.03360 0.50000 0.02370 F 0
F9a 0.11440 0.20860 0.52350 1.00000 0.02080 F 0
F9b 0.12200 0.70630 0.52790 1.00000 0.02260 F 0

loop_
_cod_changelog_entry_id
_cod_changelog_entry_author
_cod_changelog_entry_date
_cod_changelog_entry_text
1
;cod-tools version 3.8.0
Id: cif_guess_AMCSD_atom_types 9581 2023-05-17 12:35:41Z saulius
;
2023-05-23T09:18:11+03:00
;Derived atom types and hydrogen counts
from atom names that follow the AMCSD naming convention
(Wat == water, O-H == hydroxyl).
;

loop_
_cod_related_entry_id
_cod_related_entry_database
_cod_related_entry_code
1 AMCSD 0006999
